data_1523762
loop_
_publ_author_name
'Guerin, R.'
'Sergent, M.'

_publ_section_title
;
 Synthese et etude radiocristallogaphique des systemes MP-MoP et Mp-Wp (M=
 elment 3d)
;
_journal_name_full 'Monatshefte fuer Chemie (-108,1977)'
_journal_page_first 852
_journal_page_last 862
_journal_volume 96
_journal_year 1965
_chemical_formula_sum 'Mo0.9 P V0.1'
_chemical_name_systematic '(Mo0.9 V0.1) P'
_space_group_IT_number 187
_symmetry_space_group_name_Hall 'P -6 2'
_symmetry_space_group_name_H-M 'P -6 m 2'
_cell_angle_alpha 90
_cell_angle_beta 90
_cell_angle_gamma 120
_cell_formula_units_Z 1
_cell_length_a 3.21
_cell_length_b 3.21
_cell_length_c 3.18
_cell_volume 28.377
_citation_journal_id_ASTM MOCHAP
_cod_data_source_file Guerin_MOCHAP_1965_1246.cif
_cod_data_source_block Mo0.9P1V0.1
_cod_original_cell_volume 28.37709
_cod_original_formula_sum 'Mo0.9 P1 V0.1'
_cod_database_code 1523762

loop_
_symmetry_equiv_pos_as_xyz
x,y,z
-x+y,-x,-z
-y,x-y,z
x,y,-z
-x+y,-x,z
-y,x-y,-z
-y,-x,-z
-x+y,y,z
x,x-y,-z
-y,-x,z
-x+y,y,-z
x,x-y,z

loop_
_atom_site_label
_atom_site_type_symbol
_atom_site_fract_x
_atom_site_fract_y
_atom_site_fract_z
_atom_site_occupancy
_atom_site_U_iso_or_equiv
V1 V+3 0 0 0 0.1 0.0
P1 P-3 0.3333 0.6667 0.5 1 0.0
Mo1 Mo+3 0 0 0 0.9 0.0
